data_7703817
loop_
_publ_author_name
'Rabe, Timo'
'Pewe, Harm'
'Reinsch, Helge'
'Willhammar, Tom'
'Svensson Grape, Erik'
'Stock, Norbert'

_publ_section_title
;
 Influence of the substitution pattern of four naphthalenedicarboxylic
 acids on the structures and properties of group 13 metal-organic
 frameworks and coordination polymers.
;
_journal_issue 15
_journal_name_full 'Dalton transactions (Cambridge, England : 2003)'
_journal_page_first 4861
_journal_page_last 4868
_journal_paper_doi 10.1039/d0dt00387e
_journal_volume 49
_journal_year 2020
_chemical_formula_moiety 'C48 Ga4 O28'
_chemical_formula_sum 'C48 Ga4 O28'
_chemical_formula_weight 1303.36
_space_group_IT_number 137
_space_group_name_Hall '-P 4ac 2a'
_space_group_name_H-M_alt 'P 42/n m c :2'
_symmetry_cell_setting tetragonal
_symmetry_space_group_name_Hall '-P 4ac 2a'
_symmetry_space_group_name_H-M 'P 42/n m c :2'
_audit_update_record
;
2020-01-31 deposited with the CCDC.	2020-03-18 downloaded from the CCDC.
;
_cell_angle_alpha 90
_cell_angle_beta 90
_cell_angle_gamma 90
_cell_formula_units_Z 2
_cell_length_a 21.3392(3)
_cell_length_b 21.3392(3)
_cell_length_c 6.71422(15)
_cell_measurement_temperature 298
_cell_volume 3057.40(9)
_diffrn_ambient_temperature 298
_diffrn_measurement_device_type 'Stoe Stadi P Combi'
_diffrn_radiation_probe x-ray
_diffrn_radiation_type 'Cu K\a'
_diffrn_radiation_wavelength 1.5406
_exptl_crystal_density_diffrn 1.416
_exptl_crystal_description powder
_pd_char_colour white
_pd_proc_ls_prof_R_factor 0.0513
_pd_proc_ls_prof_wR_expected 0.0271
_pd_proc_ls_prof_wR_factor 0.0743
_refine_ls_goodness_of_fit_all 2.74312
_refine_ls_R_I_factor 0.0572
_cod_data_source_file d0dt00387e2.cif
_cod_data_source_block Ga14
_cod_depositor_comments 'Adding full bibliography for 7703815--7703820.cif.'
_cod_original_cell_volume 3057.40(11)
_cod_original_sg_symbol_H-M P42/nmc
_cod_database_code 7703817

loop_
_symmetry_equiv_pos_as_xyz
'x, y, z '
'-x, y+1/2, -z '
'-x+1/2, -y+1/2, z '
'-x+1/2, y, z '
'-y, -x, -z+1/2 '
'-y, x+1/2, -z+1/2 '
'-y+1/2, -x+1/2, z+1/2 '
'-y+1/2, x, z+1/2 '
'y, -x+1/2, z+1/2 '
'y, x, z+1/2 '
'y+1/2, -x, -z+1/2 '
'y+1/2, x+1/2, -z+1/2 '
'x, -y+1/2, z '
'-x, -y, -z '
'x+1/2, -y, -z '
'x+1/2, y+1/2, -z '

loop_
_atom_site_label
_atom_site_type_symbol
_atom_site_symmetry_multiplicity
_atom_site_fract_x
_atom_site_fract_y
_atom_site_fract_z
_atom_site_occupancy
_atom_site_B_iso_or_equiv
Ga1 Ga 8 0.5 0.5 0 1 0.20(13)
O1 O 8 0.4720(5) 0.5280(5) 0.25 1 1.0(3)
O2 O 16 0.4921(9) 0.4124(7) 0.070(3) 1 1.0(3)
O3 O 16 0.4990(10) 0.4129(8) 0.407(3) 1 1.0(3)
C1 C 16 0.4903(10) 0.3873(7) 0.240(5) 1 0.2(3)
C2 C 16 0.47467 0.31697 0.27392 1 0.2(3)
C3 C 16 0.50016 0.28316 0.1137 1 0.2(3)
C4 C 16 0.44475 0.2834 0.43096 1 0.2(3)
C5 C 16 0.41262 0.31502 0.58551 1 0.2(3)
C6 C 16 0.38068 0.28183 0.73289 1 0.2(3)
Ow1 O 16 0.1551(7) 0.6840(8) 0.4272(18) 1.000(12) 8.0(9)

loop_
_geom_angle_atom_site_label_1
_geom_angle_atom_site_label_2
_geom_angle_atom_site_label_3
_geom_angle
_geom_angle_site_symmetry_1
_geom_angle_site_symmetry_2
_geom_angle_site_symmetry_3
O1 Ga1 O1 180.000 1_555 1_555 10_554
O2 Ga1 O1 86.4(6) 14_665 1_555 1_555
O2 Ga1 O1 93.6(6) 14_665 1_555 10_554
O2 Ga1 O2 180.000 1_555 1_555 14_665
O2 Ga1 O1 93.6(6) 1_555 1_555 1_555
O2 Ga1 O1 86.4(6) 1_555 1_555 10_554
O3 Ga1 O2 89.0(8) 10_554 1_555 1_555
O3 Ga1 O2 91.0(8) 10_554 1_555 14_665
O3 Ga1 O1 89.2(6) 10_554 1_555 1_555
O3 Ga1 O1 90.8(6) 10_554 1_555 10_554
O3 Ga1 O3 180.000 5_665 1_555 10_554
O3 Ga1 O2 91.0(8) 5_665 1_555 1_555
O3 Ga1 O2 89.0(8) 5_665 1_555 14_665
O3 Ga1 O1 90.8(6) 5_665 1_555 1_555
O3 Ga1 O1 89.2(6) 5_665 1_555 10_554
C1 Ga1 O3 84.3(7) 1_555 1_555 5_665
C1 Ga1 O3 95.7(7) 1_555 1_555 10_554
C1 Ga1 O2 19.7(8) 1_555 1_555 1_555
C1 Ga1 O2 160.3(8) 1_555 1_555 14_665
C1 Ga1 O1 75.2(6) 1_555 1_555 1_555
C1 Ga1 O1 104.8(6) 1_555 1_555 10_554
C1 Ga1 C1 180.0000000(4) 14_665 1_555 1_555
C1 Ga1 O3 95.7(7) 14_665 1_555 5_665
C1 Ga1 O3 84.3(7) 14_665 1_555 10_554
C1 Ga1 O2 160.3(8) 14_665 1_555 1_555
C1 Ga1 O2 19.7(8) 14_665 1_555 14_665
C1 Ga1 O1 104.8(6) 14_665 1_555 1_555
C1 Ga1 O1 75.2(6) 14_665 1_555 10_554
C1 Ga1 C1 77.9(7) 10_554 1_555 14_665
C1 Ga1 C1 102.1(7) 10_554 1_555 1_555
C1 Ga1 O3 162.2(8) 10_554 1_555 5_665
C1 Ga1 O3 17.8(8) 10_554 1_555 10_554
C1 Ga1 O2 90.2(7) 10_554 1_555 1_555
C1 Ga1 O2 89.8(7) 10_554 1_555 14_665
C1 Ga1 O1 106.9(6) 10_554 1_555 1_555
C1 Ga1 O1 73.1(6) 10_554 1_555 10_554
C1 Ga1 C1 179.9999988(5) 5_665 1_555 10_554
C1 Ga1 C1 102.1(7) 5_665 1_555 14_665
C1 Ga1 C1 77.9(7) 5_665 1_555 1_555
C1 Ga1 O3 17.8(8) 5_665 1_555 5_665
C1 Ga1 O3 162.2(8) 5_665 1_555 10_554
C1 Ga1 O2 89.8(7) 5_665 1_555 1_555
C1 Ga1 O2 90.2(7) 5_665 1_555 14_665
C1 Ga1 O1 73.1(6) 5_665 1_555 1_555
C1 Ga1 O1 106.9(6) 5_665 1_555 10_554
Ga1 O1 Ga1 126.6(8) 5_665 1_555 1_555
O2 O1 Ga1 47.7(4) 10_555 1_555 5_665
O2 O1 Ga1 142.8(5) 10_555 1_555 1_555
O2 O1 O2 164.2(10) 14_665 1_555 10_555
O2 O1 Ga1 142.8(5) 14_665 1_555 5_665
O2 O1 Ga1 47.7(4) 14_665 1_555 1_555
O3 O1 O2 63.1(6) 10_554 1_555 14_665
O3 O1 O2 114.0(6) 10_554 1_555 10_555
O3 O1 Ga1 146.9(5) 10_554 1_555 5_665
O3 O1 Ga1 46.6(4) 10_554 1_555 1_555
O3 O1 O3 160.6(10) 14_666 1_555 10_554
O3 O1 O2 114.0(6) 14_666 1_555 14_665
O3 O1 O2 63.1(6) 14_666 1_555 10_555
O3 O1 Ga1 46.6(4) 14_666 1_555 5_665
O3 O1 Ga1 146.9(5) 14_666 1_555 1_555
O3 O1 O3 92.4(5) 1_555 1_555 14_666
O3 O1 O3 102.8(7) 1_555 1_555 10_554
O3 O1 O2 134.0(7) 1_555 1_555 14_665
O3 O1 O2 61.4(6) 1_555 1_555 10_555
O3 O1 Ga1 45.8(4) 1_555 1_555 5_665
O3 O1 Ga1 89.6(6) 1_555 1_555 1_555
O3 O1 O3 76.8(9) 5_665 1_555 1_555
O3 O1 O3 102.8(7) 5_665 1_555 14_666
O3 O1 O3 92.4(5) 5_665 1_555 10_554
O3 O1 O2 61.4(6) 5_665 1_555 14_665
O3 O1 O2 134.0(7) 5_665 1_555 10_555
O3 O1 Ga1 89.6(6) 5_665 1_555 5_665
O3 O1 Ga1 45.8(4) 5_665 1_555 1_555
O2 O1 O3 60.5(6) 1_555 1_555 5_665
O2 O1 O3 48.6(6) 1_555 1_555 1_555
O2 O1 O3 138.7(7) 1_555 1_555 14_666
O2 O1 O3 59.8(6) 1_555 1_555 10_554
O2 O1 O2 91.7(5) 1_555 1_555 14_665
O2 O1 O2 99.9(7) 1_555 1_555 10_555
O2 O1 Ga1 93.3(6) 1_555 1_555 5_665
O2 O1 Ga1 44.0(4) 1_555 1_555 1_555
O2 O1 O2 85.2(9) 5_665 1_555 1_555
O2 O1 O3 48.6(6) 5_665 1_555 5_665
O2 O1 O3 60.5(6) 5_665 1_555 1_555
O2 O1 O3 59.8(6) 5_665 1_555 14_666
O2 O1 O3 138.7(7) 5_665 1_555 10_554
O2 O1 O2 99.9(7) 5_665 1_555 14_665
O2 O1 O2 91.7(5) 5_665 1_555 10_555
O2 O1 Ga1 44.0(4) 5_665 1_555 5_665
O2 O1 Ga1 93.3(6) 5_665 1_555 1_555
C1 O1 O2 75.1(7) 1_555 1_555 5_665
C1 O1 O2 24.6(7) 1_555 1_555 1_555
C1 O1 O3 70.5(7) 1_555 1_555 5_665
C1 O1 O3 24.7(7) 1_555 1_555 1_555
C1 O1 O3 117.0(7) 1_555 1_555 14_666
C1 O1 O3 79.2(7) 1_555 1_555 10_554
C1 O1 O2 115.3(7) 1_555 1_555 14_665
C1 O1 O2 77.9(7) 1_555 1_555 10_555
C1 O1 Ga1 70.4(7) 1_555 1_555 5_665
C1 O1 Ga1 67.9(7) 1_555 1_555 1_555
C1 O1 C1 75.3(9) 5_665 1_555 1_555
C1 O1 O2 24.6(7) 5_665 1_555 5_665
C1 O1 O2 75.1(7) 5_665 1_555 1_555
C1 O1 O3 24.7(7) 5_665 1_555 5_665
C1 O1 O3 70.5(7) 5_665 1_555 1_555
C1 O1 O3 79.2(7) 5_665 1_555 14_666
C1 O1 O3 117.0(7) 5_665 1_555 10_554
C1 O1 O2 77.9(7) 5_665 1_555 14_665
C1 O1 O2 115.3(7) 5_665 1_555 10_555
C1 O1 Ga1 67.9(7) 5_665 1_555 5_665
C1 O1 Ga1 70.4(7) 5_665 1_555 1_555
Ga1 O2 C1 129.1(15) 1_555 1_555 1_555
O3 O2 Ga1 103.3(8) 1_555 1_555 1_555
O3 O2 C1 26.0(10) 1_555 1_555 1_555
C2 O2 O3 57.5(6) 1_555 1_555 1_555
C2 O2 Ga1 159.9(10) 1_555 1_555 1_555
C2 O2 C1 31.6(10) 1_555 1_555 1_555
O1 O2 C2 153.9(8) 10_554 1_555 1_555
O1 O2 O3 143.0(9) 10_554 1_555 1_555
O1 O2 Ga1 45.9(4) 10_554 1_555 1_555
O1 O2 C1 163.7(16) 10_554 1_555 1_555
O3 O2 O1 61.5(6) 10_554 1_555 10_554
O3 O2 C2 133.1(8) 10_554 1_555 1_555
O3 O2 O3 115.8(8) 10_554 1_555 1_555
O3 O2 Ga1 45.8(5) 10_554 1_555 1_555
O3 O2 C1 129.0(15) 10_554 1_555 1_555
O3 O2 O3 90.7(7) 5_665 1_555 10_554
O3 O2 O1 59.9(5) 5_665 1_555 10_554
O3 O2 C2 129.6(8) 5_665 1_555 1_555
O3 O2 O3 83.9(9) 5_665 1_555 1_555
O3 O2 Ga1 44.9(5) 5_665 1_555 1_555
O3 O2 C1 105.1(14) 5_665 1_555 1_555
C3 O2 O3 128.7(8) 1_555 1_555 5_665
C3 O2 O3 138.8(8) 1_555 1_555 10_554
C3 O2 O1 123.6(7) 1_555 1_555 10_554
C3 O2 C2 30.32(18) 1_555 1_555 1_555
C3 O2 O3 84.0(7) 1_555 1_555 1_555
C3 O2 Ga1 168.3(9) 1_555 1_555 1_555
C3 O2 C1 59.0(10) 1_555 1_555 1_555
O1 O2 C3 147.5(8) 1_555 1_555 1_555
O1 O2 O3 58.9(5) 1_555 1_555 5_665
O1 O2 O3 58.5(6) 1_555 1_555 10_554
O1 O2 O1 88.3(5) 1_555 1_555 10_554
O1 O2 C2 117.6(7) 1_555 1_555 1_555
O1 O2 O3 64.6(6) 1_555 1_555 1_555
O1 O2 Ga1 42.4(3) 1_555 1_555 1_555
O1 O2 C1 88.7(12) 1_555 1_555 1_555
Ga1 O3 C1 133.9(15) 5_665 1_555 1_555
O2 O3 Ga1 108.8(9) 1_555 1_555 5_665
O2 O3 C1 25.8(11) 1_555 1_555 1_555
C2 O3 O2 65.8(6) 1_555 1_555 1_555
C2 O3 Ga1 166.6(11) 1_555 1_555 5_665
C2 O3 C1 40.0(11) 1_555 1_555 1_555
O1 O3 C2 143.4(8) 10_555 1_555 1_555
O1 O3 O2 150.4(9) 10_555 1_555 1_555
O1 O3 Ga1 44.2(4) 10_555 1_555 5_665
O1 O3 C1 174.4(13) 10_555 1_555 1_555
O2 O3 O1 61.7(6) 10_555 1_555 10_555
O2 O3 C2 123.7(9) 10_555 1_555 1_555
O2 O3 O2 111.0(9) 10_555 1_555 1_555
O2 O3 Ga1 45.1(5) 10_555 1_555 5_665
O2 O3 C1 121.5(15) 10_555 1_555 1_555
O1 O3 O2 57.1(6) 1_555 1_555 10_555
O1 O3 O1 87.6(5) 1_555 1_555 10_555
O1 O3 C2 127.1(8) 1_555 1_555 1_555
O1 O3 O2 66.8(6) 1_555 1_555 1_555
O1 O3 Ga1 43.4(4) 1_555 1_555 5_665
O1 O3 C1 90.7(12) 1_555 1_555 1_555
O2 O3 O1 60.6(5) 5_665 1_555 1_555
O2 O3 O2 89.3(7) 5_665 1_555 10_555
O2 O3 O1 57.0(5) 5_665 1_555 10_555
O2 O3 C2 145.8(10) 5_665 1_555 1_555
O2 O3 O2 95.9(8) 5_665 1_555 1_555
O2 O3 Ga1 44.2(5) 5_665 1_555 5_665
O2 O3 C1 117.7(15) 5_665 1_555 1_555
C4 O3 O2 158.8(8) 1_555 1_555 5_665
C4 O3 O1 140.0(8) 1_555 1_555 1_555
C4 O3 O2 106.7(7) 1_555 1_555 10_555
C4 O3 O1 118.3(6) 1_555 1_555 10_555
C4 O3 C2 27.3(2) 1_555 1_555 1_555
C4 O3 O2 91.3(7) 1_555 1_555 1_555
C4 O3 Ga1 149.4(9) 1_555 1_555 5_665
C4 O3 C1 66.0(12) 1_555 1_555 1_555
C5 O3 C4 27.12(16) 1_555 1_555 1_555
C5 O3 O2 153.5(8) 1_555 1_555 5_665
C5 O3 O1 130.0(7) 1_555 1_555 1_555
C5 O3 O2 81.8(6) 1_555 1_555 10_555
C5 O3 O1 97.2(6) 1_555 1_555 10_555
C5 O3 C2 53.2(4) 1_555 1_555 1_555
C5 O3 O2 110.5(8) 1_555 1_555 1_555
C5 O3 Ga1 122.3(8) 1_555 1_555 5_665
C5 O3 C1 88.0(13) 1_555 1_555 1_555
O3 C1 O2 128.2(16) 1_555 1_555 1_555
C2 C1 O3 108(2) 1_555 1_555 1_555
C2 C1 O2 123(2) 1_555 1_555 1_555
C3 C1 C2 34.1(5) 1_555 1_555 1_555
C3 C1 O3 134.7(16) 1_555 1_555 1_555
C3 C1 O2 94.1(15) 1_555 1_555 1_555
C4 C1 C3 56.2(3) 1_555 1_555 1_555
C4 C1 C2 22.1(5) 1_555 1_555 1_555
C4 C1 O3 89.1(16) 1_555 1_555 1_555
C4 C1 O2 141.1(16) 1_555 1_555 1_555
Ga1 C1 C4 163.0(10) 1_555 1_555 1_555
Ga1 C1 C3 124.7(12) 1_555 1_555 1_555
Ga1 C1 C2 153.9(17) 1_555 1_555 1_555
Ga1 C1 O3 97.2(11) 1_555 1_555 1_555
Ga1 C1 O2 31.2(9) 1_555 1_555 1_555
Ga1 C1 Ga1 69.6(3) 5_665 1_555 1_555
Ga1 C1 C4 113.7(10) 5_665 1_555 1_555
Ga1 C1 C3 162.3(11) 5_665 1_555 1_555
Ga1 C1 C2 135.0(16) 5_665 1_555 1_555
Ga1 C1 O3 28.3(9) 5_665 1_555 1_555
Ga1 C1 O2 100.8(11) 5_665 1_555 1_555
O1 C1 Ga1 36.4(2) 1_555 1_555 5_665
O1 C1 Ga1 36.9(2) 1_555 1_555 1_555
O1 C1 C4 138.2(10) 1_555 1_555 1_555
O1 C1 C3 160.5(13) 1_555 1_555 1_555
O1 C1 C2 157.9(12) 1_555 1_555 1_555
O1 C1 O3 64.6(10) 1_555 1_555 1_555
O1 C1 O2 66.7(10) 1_555 1_555 1_555
C4 C2 C3 118.794 1_555 1_555 1_555
C1 C2 C4 133.7(11) 1_555 1_555 1_555
C1 C2 C3 107.4(10) 1_555 1_555 1_555
O3 C2 C1 31.5(12) 1_555 1_555 1_555
O3 C2 C4 105.1(5) 1_555 1_555 1_555
O3 C2 C3 132.1(5) 1_555 1_555 1_555
C3 C2 O3 153.9(5) 13_555 1_555 1_555
C3 C2 C1 136.8(10) 13_555 1_555 1_555
C3 C2 C4 89.196 13_555 1_555 1_555
C3 C2 C3 29.669 13_555 1_555 1_555
C4 C2 C3 59.304 13_555 1_555 13_555
C4 C2 O3 131.7(4) 13_555 1_555 1_555
C4 C2 C1 162.8(11) 13_555 1_555 1_555
C4 C2 C4 29.916 13_555 1_555 1_555
C4 C2 C3 88.948 13_555 1_555 1_555
C5 C2 C4 59.123 1_555 1_555 13_555
C5 C2 C3 118.320 1_555 1_555 13_555
C5 C2 O3 78.8(5) 1_555 1_555 1_555
C5 C2 C1 104.8(10) 1_555 1_555 1_555
C5 C2 C4 29.220 1_555 1_555 1_555
C5 C2 C3 147.709 1_555 1_555 1_555
O2 C2 C5 124.1(4) 1_555 1_555 1_555
O2 C2 C4 170.1(4) 1_555 1_555 13_555
O2 C2 C3 116.0(4) 1_555 1_555 13_555
O2 C2 O3 56.6(6) 1_555 1_555 1_555
O2 C2 C1 25.1(12) 1_555 1_555 1_555
O2 C2 C4 152.6(4) 1_555 1_555 1_555
O2 C2 C3 86.6(4) 1_555 1_555 1_555
C2 C2 O2 145.1(4) 13_555 1_555 1_555
C2 C2 C5 89.037 13_555 1_555 1_555
C2 C2 C4 29.921 13_555 1_555 13_555
C2 C2 C3 29.430 13_555 1_555 13_555
C2 C2 O3 153.2(5) 13_555 1_555 1_555
C2 C2 C1 164.9(8) 13_555 1_555 1_555
C2 C2 C4 59.837 13_555 1_555 1_555
C2 C2 C3 59.099 13_555 1_555 1_555
C3 C3 C2 120.901 13_555 1_555 1_555
C1 C3 C3 158.6(7) 1_555 1_555 13_555
C1 C3 C2 38.4(6) 1_555 1_555 1_555
C4 C3 C1 69.2(6) 1_555 1_555 1_555
C4 C3 C3 90.120 1_555 1_555 13_555
C4 C3 C2 30.852 1_555 1_555 1_555
C2 C3 C4 60.714 13_555 1_555 1_555
C2 C3 C1 129.5(7) 13_555 1_555 1_555
C2 C3 C3 29.430 13_555 1_555 13_555
C2 C3 C2 91.471 13_555 1_555 1_555
O2 C3 C2 153.8(4) 1_555 1_555 13_555
O2 C3 C4 93.5(4) 1_555 1_555 1_555
O2 C3 C1 26.9(8) 1_555 1_555 1_555
O2 C3 C3 172.9(4) 1_555 1_555 13_555
O2 C3 C2 63.1(4) 1_555 1_555 1_555
C4 C3 O2 123.7(4) 13_555 1_555 1_555
C4 C3 C2 30.364 13_555 1_555 13_555
C4 C3 C4 30.362 13_555 1_555 1_555
C4 C3 C1 99.5(7) 13_555 1_555 1_555
C4 C3 C3 59.758 13_555 1_555 13_555
C4 C3 C2 61.179 13_555 1_555 1_555
C4 C4 C5 118.481 13_555 1_555 1_555
C2 C4 C4 120.163 1_555 1_555 13_555
C2 C4 C5 121.317 1_555 1_555 1_555
C3 C4 C2 30.354 1_555 1_555 1_555
C3 C4 C4 89.880 1_555 1_555 13_555
C3 C4 C5 151.326 1_555 1_555 1_555
C5 C4 C3 120.413 13_555 1_555 1_555
C5 C4 C2 150.757 13_555 1_555 1_555
C5 C4 C4 30.634 13_555 1_555 13_555
C5 C4 C5 87.847 13_555 1_555 1_555
C6 C4 C5 58.583 1_555 1_555 13_555
C6 C4 C3 174.955 1_555 1_555 1_555
C6 C4 C2 150.501 1_555 1_555 1_555
C6 C4 C4 89.215 1_555 1_555 13_555
C6 C4 C5 29.270 1_555 1_555 1_555
C2 C4 C6 119.097 13_555 1_555 1_555
C2 C4 C5 60.542 13_555 1_555 13_555
C2 C4 C3 59.982 13_555 1_555 1_555
C2 C4 C2 90.242 13_555 1_555 1_555
C2 C4 C4 29.921 13_555 1_555 13_555
C2 C4 C5 148.364 13_555 1_555 1_555
C1 C4 C2 114.2(5) 1_555 1_555 13_555
C1 C4 C6 126.7(5) 1_555 1_555 1_555
C1 C4 C5 174.3(4) 1_555 1_555 13_555
C1 C4 C3 54.5(5) 1_555 1_555 1_555
C1 C4 C2 24.2(5) 1_555 1_555 1_555
C1 C4 C4 144.0(5) 1_555 1_555 13_555
C1 C4 C5 97.4(5) 1_555 1_555 1_555
C6 C4 C1 155.5(5) 13_555 1_555 1_555
C6 C4 C2 90.240 13_555 1_555 13_555
C6 C4 C6 28.866 13_555 1_555 1_555
C6 C4 C5 29.717 13_555 1_555 13_555
C6 C4 C3 149.854 13_555 1_555 1_555
C6 C4 C2 177.519 13_555 1_555 1_555
C6 C4 C4 60.349 13_555 1_555 13_555
C6 C4 C5 58.134 13_555 1_555 1_555
C3 C4 C6 119.921 13_555 1_555 13_555
C3 C4 C1 84.5(5) 13_555 1_555 1_555
C3 C4 C2 29.873 13_555 1_555 13_555
C3 C4 C6 148.615 13_555 1_555 1_555
C3 C4 C5 90.317 13_555 1_555 13_555
C3 C4 C3 30.121 13_555 1_555 1_555
C3 C4 C2 60.440 13_555 1_555 1_555
C3 C4 C4 59.758 13_555 1_555 13_555
C3 C4 C5 175.765 13_555 1_555 1_555
O3 C4 C3 105.2(4) 1_555 1_555 13_555
O3 C4 C6 132.9(4) 1_555 1_555 13_555
O3 C4 C1 24.9(7) 1_555 1_555 1_555
O3 C4 C2 132.5(4) 1_555 1_555 13_555
O3 C4 C6 105.8(4) 1_555 1_555 1_555
O3 C4 C5 157.4(4) 1_555 1_555 13_555
O3 C4 C3 76.6(4) 1_555 1_555 1_555
O3 C4 C2 47.6(4) 1_555 1_555 1_555
O3 C4 C4 157.1(4) 1_555 1_555 13_555
O3 C4 C5 77.7(4) 1_555 1_555 1_555
C4 C5 C6 120.993 1_555 1_555 1_555
C6 C5 C4 91.688 13_555 1_555 1_555
C6 C5 C6 29.310 13_555 1_555 1_555
C4 C5 C6 60.804 13_555 1_555 13_555
C4 C5 C4 30.886 13_555 1_555 1_555
C4 C5 C6 90.112 13_555 1_555 1_555
C2 C5 C4 60.335 1_555 1_555 13_555
C2 C5 C6 121.111 1_555 1_555 13_555
C2 C5 C4 29.463 1_555 1_555 1_555
C2 C5 C6 150.370 1_555 1_555 1_555
C5 C5 C2 90.963 13_555 1_555 1_555
C5 C5 C4 30.634 13_555 1_555 13_555
C5 C5 C6 30.173 13_555 1_555 13_555
C5 C5 C4 61.519 13_555 1_555 1_555
C5 C5 C6 59.483 13_555 1_555 1_555
O3 C5 C5 133.6(3) 1_555 1_555 13_555
O3 C5 C2 47.9(3) 1_555 1_555 1_555
O3 C5 C4 104.7(3) 1_555 1_555 13_555
O3 C5 C6 158.8(4) 1_555 1_555 13_555
O3 C5 C4 75.2(3) 1_555 1_555 1_555
O3 C5 C6 157.9(4) 1_555 1_555 1_555
C5 C6 C6 120.517 1_555 1_555 13_555
C5 C6 C5 90.344 13_555 1_555 1_555
C5 C6 C6 30.173 13_555 1_555 13_555
C4 C6 C5 60.613 1_555 1_555 13_555
C4 C6 C5 29.737 1_555 1_555 1_555
C4 C6 C6 90.785 1_555 1_555 13_555
C4 C6 C4 30.436 13_555 1_555 1_555
C4 C6 C5 30.178 13_555 1_555 13_555
C4 C6 C5 60.171 13_555 1_555 1_555
C4 C6 C6 60.349 13_555 1_555 13_555
Ow1 Ow1 Ow1 104.1(5) 13_565 1_555 12_455

loop_
_geom_bond_atom_site_label_1
_geom_bond_atom_site_label_2
_geom_bond_distance
_geom_bond_site_symmetry_1
_geom_bond_site_symmetry_2
Ga1 O1 1.879(6) 1_555 10_554
Ga1 O1 1.879(6) 1_555 1_555
Ga1 O2 1.935(16) 1_555 14_665
Ga1 O2 1.935(16) 1_555 1_555
Ga1 O3 1.959(16) 1_555 10_554
Ga1 O3 1.959(16) 1_555 5_665
Ga1 C1 2.90(2) 1_555 1_555
Ga1 C1 2.90(2) 1_555 14_665
Ga1 C1 2.98(2) 1_555 10_554
Ga1 C1 2.98(2) 1_555 5_665
O1 Ga1 1.879(6) 1_555 1_555
O1 Ga1 1.879(6) 1_555 5_665
O1 O2 2.611(18) 1_555 10_555
O1 O2 2.611(18) 1_555 14_665
O1 O3 2.695(18) 1_555 10_554
O1 O3 2.695(18) 1_555 14_666
O1 O3 2.73(2) 1_555 1_555
O1 O3 2.73(2) 1_555 5_665
O1 O2 2.781(19) 1_555 1_555
O1 O2 2.781(19) 1_555 5_665
O1 C1 3.027(18) 1_555 1_555
O1 C1 3.027(18) 1_555 5_665
O2 C1 1.26(3) 1_555 1_555
O2 Ga1 1.935(16) 1_555 1_555
O2 O3 2.27(3) 1_555 1_555
O2 C2 2.482(17) 1_555 1_555
O2 O1 2.611(18) 1_555 10_554
O2 O3 2.73(3) 1_555 10_554
O2 O3 2.78(3) 1_555 5_665
O2 C3 2.778(16) 1_555 1_555
O2 O1 2.781(19) 1_555 1_555
O3 C1 1.27(3) 1_555 1_555
O3 Ga1 1.959(16) 1_555 5_665
O3 O2 2.27(3) 1_555 1_555
O3 C2 2.295(17) 1_555 1_555
O3 O1 2.695(18) 1_555 10_555
O3 O2 2.73(3) 1_555 10_555
O3 O1 2.73(2) 1_555 1_555
O3 O2 2.78(3) 1_555 5_665
O3 C4 3.001(17) 1_555 1_555
O3 C5 3.032(18) 1_555 1_555
C1 O2 1.26(3) 1_555 1_555
C1 O3 1.27(3) 1_555 1_555
C1 C2 1.555(15) 1_555 1_555
C1 C3 2.388(18) 1_555 1_555
C1 C4 2.74(2) 1_555 1_555
C1 Ga1 2.90(2) 1_555 1_555
C1 Ga1 2.98(2) 1_555 5_665
C1 O1 3.027(18) 1_555 1_555
C2 C3 1.40486 1_555 1_555
C2 C4 1.42568 1_555 1_555
C2 C1 1.555(15) 1_555 1_555
C2 O3 2.295(17) 1_555 1_555
C2 C3 2.45328 1_555 13_555
C2 C4 2.47119 1_555 13_555
C2 C5 2.47624 1_555 1_555
C2 O2 2.482(17) 1_555 1_555
C2 C2 2.85818 1_555 13_555
C3 C2 1.40486 1_555 1_555
C3 C3 1.41522 1_555 13_555
C3 C1 2.388(18) 1_555 1_555
C3 C4 2.43632 1_555 1_555
C3 C2 2.45328 1_555 13_555
C3 O2 2.778(16) 1_555 1_555
C3 C4 2.82011 1_555 13_555
C4 C5 1.41498 1_555 1_555
C4 C4 1.42546 1_555 13_555
C4 C2 1.42568 1_555 1_555
C4 C3 2.43632 1_555 1_555
C4 C5 2.44085 1_555 13_555
C4 C6 2.44541 1_555 1_555
C4 C2 2.47119 1_555 13_555
C4 C1 2.74(2) 1_555 1_555
C4 C6 2.81362 1_555 13_555
C4 C3 2.82011 1_555 13_555
C4 O3 3.001(17) 1_555 1_555
C5 C6 1.39476 1_555 1_555
C5 C4 1.41498 1_555 1_555
C5 C6 2.39061 1_555 13_555
C5 C4 2.44085 1_555 13_555
C5 C2 2.47624 1_555 1_555
C5 C5 2.77495 1_555 13_555
C5 O3 3.032(18) 1_555 1_555
C6 C6 1.35845 1_555 13_555
C6 C5 1.39476 1_555 1_555
C6 C5 2.39061 1_555 13_555
C6 C4 2.44541 1_555 1_555
C6 C4 2.81362 1_555 13_555
Ow1 Ow1 2.53(3) 1_555 12_455
Ow1 Ow1 2.82(3) 1_555 13_565
